data_2102429
loop_
_publ_author_name
'Marsh, Richard E.'

_publ_section_title
;
 Space group <i>Cc</i>: an update
;
_journal_issue 2
_journal_name_full 'Acta Crystallographica Section B'
_journal_page_first 252
_journal_page_last 253
_journal_paper_doi 10.1107/S0108768104003878
_journal_volume 60
_journal_year 2004
_chemical_formula_moiety 'C28 H26 O3 S Si'
_chemical_formula_sum 'C28 H26 O3 S Si'
_space_group_crystal_system orthorhombic
_space_group_IT_number 43
_symmetry_space_group_name_H-M 'F d d 2'
_audit_creation_method CRYM
_cell_angle_alpha 90
_cell_angle_beta 90
_cell_angle_gamma 90
_cell_formula_units_Z 16
_cell_length_a 9.3030
_cell_length_b 67.3160
_cell_length_c 15.6070
_cell_volume 9773.739
_cod_data_source_file bk0142.cif
_cod_data_source_block TOMKUB
_cod_depositor_comments
;
 Adding the _cell_formula_units_Z data item.

 Antanas Vaitkus,
 2017-08-05

  Added moiety chemical formula from Marsh (2004) paper.
  The summary chemical formula is calculated from moiety formula using
  AdHocParser
  (svn://www.crystallography.net/cod-tools/trunk/Formulae/AdHocParser.yp,
  revision 1441.)

  Andrius Merkys
  2013-11-11
;
_cod_original_sg_symbol_H-M Fdd2
_cod_database_code 2102429

loop_
_atom_site_label
_atom_site_type_symbol
_atom_site_fract_x
_atom_site_fract_y
_atom_site_fract_z
S1 S 0.34290 0.46095 0.13995
Si1 Si 0.32885 0.41802 0.28078
O1 O 0.44400 0.42150 0.20340
O2 O 0.19590 0.43410 0.27000
O3 O 0.35325 0.48013 0.09313
C1 C 0.55465 0.43512 0.19332
C2 C 0.69575 0.42930 0.20955
C3 C 0.80230 0.44315 0.19450
C4 C 0.77620 0.46202 0.16312
C5 C 0.63530 0.46735 0.14765
C6 C 0.52455 0.45397 0.16418
C7 C 0.28450 0.46733 0.24692
C8 C 0.30520 0.48647 0.27577
C9 C 0.24980 0.49268 0.35322
C10 C 0.16885 0.47923 0.39992
C11 C 0.14775 0.45970 0.37370
C12 C 0.21050 0.45385 0.29720
C13 C 0.72765 0.40848 0.24217
C14 C 0.89785 0.47640 0.14675
C15 C 0.27520 0.51363 0.38478
C16 C 0.06065 0.44535 0.42615
C17 C 0.41840 0.42090 0.38625
C18 C 0.25125 0.39318 0.26478
C19 C 0.50395 0.43735 0.40635
C20 C 0.57285 0.43890 0.48390
C21 C 0.55815 0.42458 0.54362
C22 C 0.47550 0.40828 0.52788
C23 C 0.40635 0.40633 0.44883
C24 C 0.11285 0.38975 0.26085
C25 C 0.05280 0.37120 0.25300
C26 C 0.13700 0.35543 0.24612
C27 C 0.28070 0.35767 0.25747
C28 C 0.33705 0.37675 0.26645
H1 H 0.89690 0.43957 0.20613
H2 H 0.61430 0.47987 0.12612
H3 H 0.35740 0.49535 0.24245
H4 H 0.12690 0.48342 0.45088
H5 H 0.67890 0.39895 0.20710
H6 H 0.69510 0.40727 0.30022
H7 H 0.82920 0.40610 0.23985
H8 H 0.94670 0.47293 0.09758
H9 H 0.96145 0.47633 0.19207
H10 H 0.86250 0.48913 0.14022
H11 H 0.33175 0.51365 0.43140
H12 H 0.19205 0.51955 0.39875
H13 H 0.31800 0.52097 0.34427
H14 H 0.03160 0.45165 0.47860
H15 H 0.11775 0.43387 0.43898
H16 H -0.02300 0.44142 0.39443
H17 H 0.51435 0.44745 0.36625
H18 H 0.63005 0.44993 0.49527
H19 H 0.60490 0.42582 0.59602
H20 H 0.46515 0.39850 0.56955
H21 H 0.35130 0.39507 0.43797
H22 H 0.05110 0.40060 0.26345
H23 H -0.04660 0.36977 0.25262
H24 H 0.09825 0.34300 0.23380
H25 H 0.34080 0.34663 0.25912
H26 H 0.43555 0.37832 0.27378
